data_2008207
loop_
_publ_author_name
'Hu, Ning-Hai'
'Liu, Yong-Sheng'
'Aoki, Katsuyuki'

_publ_section_title
;
 Interactions of thiamine with anions: (Hthiamine)(thiamine)
 heptaiododimercurate dihydrate and its dimethanol monohydrate
;
_journal_issue 3
_journal_name_full 'Acta Crystallographica Section C'
_journal_page_first 304
_journal_page_last 308
_journal_paper_doi 10.1107/S0108270198013407
_journal_volume 55
_journal_year 1999
_chemical_formula_iupac '(C12 H18 N4 O S)(C12 H17 N4 O S) [Hg2 I7], 2C1 H4 O1, H2 O1'
_chemical_formula_moiety 'C12 H18 N4 O S 2+, C12 H17 N4 O S 1+, Hg2 I7 3-, 2(C H4 O), H2 O'
_chemical_formula_sum 'C26 H45 Hg2 I7 N8 O5 S2'
_chemical_formula_weight 1903.33
_chemical_name_systematic
;{3-[(1-protonated-4-amino-2-methyl-5-pyrimidinyl)methyl]-5-(2-hydroxyethyl)-4-
methylthiazolium}{3-[(4-amino-2-methyl-5-pyrimidinyl)methyl]-5-
(2-hydroxyethyl)-4-methylthiazolium}
 heptaiododimercurate
dimethanol-monohydrate
;
_space_group_IT_number 15
_symmetry_cell_setting monoclinic
_symmetry_space_group_name_Hall '-C 2yc'
_symmetry_space_group_name_H-M 'C 1 2/c 1'
_audit_creation_method SHELXTL
_cell_angle_alpha 90.00
_cell_angle_beta 98.570(10)
_cell_angle_gamma 90.00
_cell_formula_units_Z 4
_cell_length_a 11.7970(10)
_cell_length_b 19.238(2)
_cell_length_c 22.012(4)
_cell_measurement_reflns_used 30
_cell_measurement_temperature 293(2)
_cell_measurement_theta_max 12.5
_cell_measurement_theta_min 5.5
_cell_volume 4939.9(11)
_computing_cell_refinement XSCANS
_computing_data_collection 'XSCANS (Siemens, 1994b)'
_computing_data_reduction XSCANS
_computing_molecular_graphics SHELXTL
_computing_publication_material SHELXTL
_computing_structure_refinement SHELXTL
_computing_structure_solution 'SHELXTL (Siemens, 1994a)'
_diffrn_ambient_temperature 293(2)
_diffrn_measurement_device 'Siemens R3m/E four-circle'
_diffrn_measurement_method '\w scans'
_diffrn_radiation_monochromator graphite
_diffrn_radiation_source 'fine-focus sealed tube'
_diffrn_radiation_type MoK\a
_diffrn_radiation_wavelength 0.71073
_diffrn_reflns_av_R_equivalents 0.040
_diffrn_reflns_av_sigmaI/netI 0.1051
_diffrn_reflns_limit_h_max 14
_diffrn_reflns_limit_h_min -1
_diffrn_reflns_limit_k_max 22
_diffrn_reflns_limit_k_min -1
_diffrn_reflns_limit_l_max 26
_diffrn_reflns_limit_l_min -26
_diffrn_reflns_number 5545
_diffrn_reflns_theta_max 25
_diffrn_reflns_theta_min 1.87
_diffrn_standards_decay_% 0
_diffrn_standards_interval_count 100
_diffrn_standards_number 3
_exptl_absorpt_coefficient_mu 10.706
_exptl_absorpt_correction_T_max 0.434
_exptl_absorpt_correction_T_min 0.368
_exptl_absorpt_correction_type integration
_exptl_absorpt_process_details '(SHELXTL; Siemens, 1994a)'
_exptl_crystal_colour 'Light yellow'
_exptl_crystal_density_diffrn 2.559
_exptl_crystal_density_method 'not measured'
_exptl_crystal_description block
_exptl_crystal_F_000 3440
_exptl_crystal_size_max 0.42
_exptl_crystal_size_mid 0.38
_exptl_crystal_size_min 0.36
_refine_diff_density_max 1.01
_refine_diff_density_min -1.31
_refine_ls_extinction_method none
_refine_ls_goodness_of_fit_all 0.998
_refine_ls_goodness_of_fit_ref 1.108
_refine_ls_hydrogen_treatment
;
refxyz except the H atoms on OW, O53 and N1', which are not included
in refinements.
;
_refine_ls_matrix_type full
_refine_ls_number_parameters 230
_refine_ls_number_reflns 4344
_refine_ls_number_restraints 0
_refine_ls_restrained_S_all 0.998
_refine_ls_restrained_S_obs 1.108
_refine_ls_R_factor_all 0.105
_refine_ls_R_factor_obs 0.053
_refine_ls_shift/esd_max 0.002
_refine_ls_shift/esd_mean 0.000
_refine_ls_structure_factor_coef Fsqd
_refine_ls_weighting_scheme
;
w = exp[3.00(sin\q/\l)^2^]/[\s^2^(Fo^2^)+(0.10P)^2^]
where P = 0.33Fo^2^ + 0.67Fc^2^
;
_refine_ls_wR_factor_all 0.161
_refine_ls_wR_factor_obs 0.131
_reflns_number_observed 2379
_reflns_number_total 4344
_reflns_observed_criterion I>2\s(I)
_cod_data_source_file bm1259.cif
_cod_data_source_block 2
_cod_depositor_comments
;
The following automatic conversions were performed:
'_symmetry_cell_setting' value 'Monoclinic' changed to 'monoclinic'
according to '/home/saulius/struct/CIF-dictionaries/cif_core.dic'
dictionary named 'cif_core.dic' version 2.4.1 from 2010-06-29.

Automatic conversion script
Id: cif_fix_enum 1527 2010-12-29 10:47:43Z saulius 
;
_cod_original_sg_symbol_H-M 'C 2/c'
_cod_database_code 2008207

loop_
_symmetry_equiv_pos_as_xyz
'x, y, z'
'-x, y, -z+1/2'
'x+1/2, y+1/2, z'
'-x+1/2, y+1/2, -z+1/2'
'-x, -y, -z'
'x, -y, z-1/2'
'-x+1/2, -y+1/2, -z'
'x+1/2, -y+1/2, z-1/2'

loop_
_atom_site_aniso_label
_atom_site_aniso_U_11
_atom_site_aniso_U_22
_atom_site_aniso_U_33
_atom_site_aniso_U_12
_atom_site_aniso_U_13
_atom_site_aniso_U_23
Hg 0.0706(5) 0.0544(4) 0.0642(4) -0.0066(4) 0.0179(3) -0.0122(3)
I1 0.0546(9) 0.0788(10) 0.0449(7) 0.000 -0.0021(7) 0.000
I2 0.0820(8) 0.0527(6) 0.0454(5) -0.0052(6) -0.0017(5) -0.0106(4)
I3 0.0652(8) 0.0833(8) 0.0819(8) 0.0111(7) 0.0139(7) -0.0247(7)
I4 0.0968(10) 0.0526(6) 0.0898(9) -0.0019(7) 0.0388(8) 0.0024(6)
S1 0.054(3) 0.044(2) 0.090(3) -0.001(2) 0.013(2) -0.002(2)
C2 0.061(11) 0.054(9) 0.055(9) -0.010(9) 0.026(8) 0.008(7)
N3 0.043(7) 0.045(6) 0.038(6) 0.004(6) 0.014(5) -0.002(5)
C4 0.048(9) 0.050(8) 0.032(7) -0.004(8) 0.004(6) -0.002(6)
C5 0.051(9) 0.053(9) 0.040(7) 0.001(8) -0.003(7) 0.007(6)
C41 0.050(10) 0.061(10) 0.057(9) 0.001(9) 0.007(8) 0.012(8)
C51 0.064(11) 0.048(8) 0.049(8) -0.005(9) -0.007(8) 0.003(7)
C52 0.063(12) 0.090(13) 0.062(10) -0.025(12) 0.025(9) -0.008(10)
O53 0.064(8) 0.046(6) 0.074(7) -0.007(6) -0.010(6) 0.001(5)
C35 0.063(10) 0.037(7) 0.040(7) -0.014(7) 0.012(7) -0.004(6)
N1' 0.059(8) 0.049(7) 0.036(6) 0.001(7) 0.004(6) -0.017(5)
C2' 0.060(10) 0.039(7) 0.029(6) -0.008(7) 0.006(7) -0.009(5)
N3' 0.049(8) 0.048(7) 0.040(6) -0.012(6) -0.002(6) 0.001(5)
C4' 0.039(8) 0.030(6) 0.049(8) -0.005(7) 0.000(7) -0.004(6)
C5' 0.059(9) 0.034(7) 0.028(6) 0.007(7) 0.006(6) -0.006(5)
C6' 0.062(11) 0.064(10) 0.045(8) -0.016(9) 0.024(8) -0.012(7)
C2'1 0.059(11) 0.072(11) 0.068(10) -0.024(10) 0.020(9) -0.012(9)
N4'1 0.042(7) 0.080(9) 0.043(6) -0.001(8) 0.008(6) 0.005(6)
OW 0.084(15) 0.104(16) 0.126(17) 0.000 -0.011(14) 0.000
O1 0.073(9) 0.104(10) 0.072(8) 0.009(9) 0.001(7) 0.007(8)
C1 0.11(2) 0.13(2) 0.102(17) -0.001(19) 0.006(16) -0.027(16)

loop_
_atom_site_label
_atom_site_fract_x
_atom_site_fract_y
_atom_site_fract_z
_atom_site_U_iso_or_equiv
_atom_site_thermal_displace_type
_atom_site_calc_flag
_atom_site_refinement_flags
_atom_site_occupancy
_atom_site_disorder_group
_atom_site_type_symbol
Hg 0.67518(7) 0.37169(3) 0.34087(3) 0.0623(2) Uani d . 1 . Hg
I1 0.5000 0.43733(9) 0.2500 0.0604(4) Uani d S 1 . I
I2 0.71848(11) 0.48366(5) 0.42073(4) 0.0612(3) Uani d . 1 . I
I3 0.83743(12) 0.32089(7) 0.27877(6) 0.0765(4) Uani d . 1 . I
I4 0.57344(13) 0.27007(6) 0.40493(6) 0.0772(4) Uani d . 1 . I
S1 0.3092(4) 0.4126(2) 0.3885(2) 0.0626(11) Uani d . 1 . S
C2 0.3669(16) 0.4913(8) 0.3977(7) 0.055(4) Uani d . 1 . C
H2 0.4438(16) 0.5006(8) 0.3962(7) 0.055 Uiso calc R 1 . H
N3 0.2921(11) 0.5389(6) 0.4074(5) 0.041(3) Uani d . 1 . N
C4 0.1811(13) 0.5128(8) 0.4112(6) 0.044(3) Uani d . 1 . C
C5 0.1792(14) 0.4449(8) 0.4012(6) 0.049(4) Uani d . 1 . C
C41 0.0885(14) 0.5604(9) 0.4229(7) 0.056(4) Uani d . 1 . C
H41A 0.053(5) 0.580(4) 0.3847(9) 0.056 Uiso calc R 1 . H
H41B 0.1201(17) 0.597(3) 0.450(3) 0.056 Uiso calc R 1 . H
H41C 0.033(4) 0.5352(12) 0.442(4) 0.056 Uiso calc R 1 . H
C51 0.0783(15) 0.3958(8) 0.4015(7) 0.055(4) Uani d . 1 . C
H51A 0.0759(15) 0.3633(8) 0.3676(7) 0.055 Uiso calc R 1 . H
H51B 0.0075(15) 0.4223(8) 0.3955(7) 0.055 Uiso calc R 1 . H
C52 0.0872(16) 0.3551(10) 0.4623(8) 0.070(5) Uani d . 1 . C
H52A 0.0902(16) 0.3876(10) 0.4962(8) 0.070 Uiso calc R 1 . H
H52B 0.0195(16) 0.3264(10) 0.4619(8) 0.070 Uiso calc R 1 . H
O53 0.1847(11) 0.3132(5) 0.4709(5) 0.063(3) Uani d . 1 . O
C35 0.3212(14) 0.6148(7) 0.4181(6) 0.046(4) Uani d . 1 . C
H35A 0.2633(14) 0.6427(7) 0.3934(6) 0.046 Uiso calc R 1 . H
H35B 0.3188(14) 0.6258(7) 0.4609(6) 0.046 Uiso calc R 1 . H
N1' 0.6259(12) 0.6695(6) 0.4354(5) 0.048(3) Uani d . 1 . N
C2' 0.6458(14) 0.6707(7) 0.3757(6) 0.043(3) Uani d . 1 . C
N3' 0.5638(11) 0.6547(6) 0.3313(5) 0.046(3) Uani d . 1 . N
C4' 0.4587(12) 0.6371(7) 0.3438(6) 0.040(3) Uani d . 1 . C
C5' 0.4343(13) 0.6338(7) 0.4032(5) 0.040(3) Uani d . 1 . C
C6' 0.5227(15) 0.6496(8) 0.4476(7) 0.055(4) Uani d . 1 . C
H6' 0.5113(15) 0.6466(8) 0.4885(7) 0.055 Uiso calc R 1 . H
C2'1 0.7631(15) 0.6892(10) 0.3626(8) 0.065(5) Uani d . 1 . C
H2'1 0.805(3) 0.6475(10) 0.357(4) 0.065 Uiso calc R 1 . H
H2'2 0.803(3) 0.716(4) 0.396(2) 0.065 Uiso calc R 1 . H
H2'3 0.7566(15) 0.717(4) 0.326(3) 0.065 Uiso calc R 1 . H
N4'1 0.3803(11) 0.6243(7) 0.2944(5) 0.055(3) Uani d . 1 . N
H4'1 0.3986(11) 0.6276(7) 0.2581(5) 0.055 Uiso calc R 1 . H
H4'2 0.3116(11) 0.6128(7) 0.2990(5) 0.055 Uiso calc R 1 . H
OW 0.5000 0.1986(12) 0.2500 0.107(7) Uani d S 1 . O
O1 0.1511(12) 0.5848(8) 0.2795(6) 0.084(4) Uani d . 1 . O
H1 0.0909(12) 0.6065(8) 0.2713(6) 0.084 Uiso calc R 1 . H
C1 0.150(3) 0.5264(14) 0.2391(11) 0.116(9) Uani d . 1 . C
H1A 0.185(11) 0.539(3) 0.204(3) 0.116 Uiso calc R 1 . H
H1B 0.072(3) 0.512(5) 0.226(5) 0.116 Uiso calc R 1 . H
H1C 0.192(10) 0.489(3) 0.260(2) 0.116 Uiso calc R 1 . H

loop_
_atom_type_symbol
_atom_type_description
_atom_type_scat_dispersion_real
_atom_type_scat_dispersion_imag
_atom_type_scat_source
C C 0.0033 0.0016 'International Tables Vol C Tables 4.2.6.8 and 6.1.1.4'
H H 0.0000 0.0000 'International Tables Vol C Tables 4.2.6.8 and 6.1.1.4'
N N 0.0061 0.0033 'International Tables Vol C Tables 4.2.6.8 and 6.1.1.4'
O O 0.0106 0.0060 'International Tables Vol C Tables 4.2.6.8 and 6.1.1.4'
S S 0.1246 0.1234 'International Tables Vol C Tables 4.2.6.8 and 6.1.1.4'
I I -0.4742 1.8119 'International Tables Vol C Tables 4.2.6.8 and 6.1.1.4'
Hg Hg -2.3894 9.2266 'International Tables Vol C Tables 4.2.6.8 and 6.1.1.4'

loop_
_geom_angle_atom_site_label_1
_geom_angle_atom_site_label_2
_geom_angle_atom_site_label_3
_geom_angle_site_symmetry_1
_geom_angle
_geom_angle_publ_flag
I2 Hg I3 . 121.62(5) yes
I3 Hg I4 . 113.23(5) yes
I2 Hg I4 . 106.04(4) yes
I1 Hg I3 . 106.93(4) yes
I1 Hg I2 . 98.15(4) yes
I1 Hg I4 . 109.51(5) yes
Hg I1 Hg 2_655 129.09(7) yes
C2 S1 C5 . 90.5(8) ?
N3 C2 S1 . 112.5(13) ?
N3 C2 H2 . 123.7(9) ?
S1 C2 H2 . 123.7(6) ?
C2 N3 C4 . 114.4(12) ?
C2 N3 C35 . 123.9(13) ?
C4 N3 C35 . 121.6(12) ?
C5 C4 N3 . 109.4(15) ?
C5 C4 C41 . 130.2(16) ?
N3 C4 C41 . 120.4(13) ?
C4 C5 C51 . 127.3(16) ?
C4 C5 S1 . 113.0(13) ?
C51 C5 S1 . 119.6(11) ?
C4 C41 H41A . 109.5(8) ?
C4 C41 H41B . 109.5(9) ?
H41A C41 H41B . 109.5 ?
C4 C41 H41C . 109.5(8) ?
H41A C41 H41C . 109.5 ?
H41B C41 H41C . 109.5 ?
C5 C51 C52 . 111.5(13) ?
C5 C51 H51A . 109.3(8) ?
C52 C51 H51A . 109.3(9) ?
C5 C51 H51B . 109.3(9) ?
C52 C51 H51B . 109.3(10) ?
H51A C51 H51B . 108.0 ?
O53 C52 C51 . 111.2(14) ?
O53 C52 H52A . 109.4(9) ?
C51 C52 H52A . 109.4(9) ?
O53 C52 H52B . 109.4(8) ?
C51 C52 H52B . 109.4(9) ?
H52A C52 H52B . 108.0 ?
C5' C35 N3 . 113.6(12) ?
C5' C35 H35A . 108.9(8) ?
N3 C35 H35A . 108.9(8) ?
C5' C35 H35B . 108.9(7) ?
N3 C35 H35B . 108.9(7) ?
H35A C35 H35B . 107.7 ?
C6' N1' C2' . 119.2(13) yes
N3' C2' N1' . 120.1(14) yes
N3' C2' C2'1 . 121.0(13) ?
N1' C2' C2'1 . 118.9(13) ?
C2' N3' C4' . 120.4(12) yes
N4'1 C4' N3' . 115.1(13) yes
N4'1 C4' C5' . 122.8(14) yes
N3' C4' C5' . 122.0(13) yes
C6' C5' C4' . 115.3(14) yes
C6' C5' C35 . 121.5(12) ?
C4' C5' C35 . 123.3(13) ?
N1' C6' C5' . 122.9(14) yes
N1' C6' H6' . 118.5(8) ?
C5' C6' H6' . 118.5(9) ?
C2' C2'1 H2'1 . 109.5(9) ?
C2' C2'1 H2'2 . 109.5(8) ?
H2'1 C2'1 H2'2 . 109.5 ?
C2' C2'1 H2'3 . 109.5(9) ?
H2'1 C2'1 H2'3 . 109.5 ?
H2'2 C2'1 H2'3 . 109.47(6) ?
C4' N4'1 H4'1 . 120.0(8) ?
C4' N4'1 H4'2 . 120.0(8) ?
H4'1 N4'1 H4'2 . 120.0 ?
C1 O1 H1 . 109.5(13) ?
O1 C1 H1A . 109.5(12) ?
O1 C1 H1B . 109.5(13) ?
H1A C1 H1B . 109.5 ?
O1 C1 H1C . 109.5(12) ?
H1A C1 H1C . 109.5 ?
H1B C1 H1C . 109.5 ?

loop_
_geom_bond_atom_site_label_1
_geom_bond_atom_site_label_2
_geom_bond_site_symmetry_2
_geom_bond_distance
_geom_bond_publ_flag
Hg I1 . 2.9385(11) yes
Hg I2 . 2.7792(12) yes
Hg I3 . 2.6956(14) yes
Hg I4 . 2.7848(14) yes
I1 Hg 2_655 2.9385(11) ?
S1 C2 . 1.66(2) ?
S1 C5 . 1.72(2) ?
C2 N3 . 1.31(2) ?
C2 H2 . 0.93 ?
N3 C4 . 1.42(2) ?
N3 C35 . 1.51(2) ?
C4 C5 . 1.32(2) ?
C4 C41 . 1.48(2) ?
C5 C51 . 1.52(2) ?
C41 H41A . 0.96 ?
C41 H41B . 0.96 ?
C41 H41C . 0.96 ?
C51 C52 . 1.54(2) ?
C51 H51A . 0.97 ?
C51 H51B . 0.97 ?
C52 O53 . 1.40(2) ?
C52 H52A . 0.97 ?
C52 H52B . 0.97 ?
C35 C5' . 1.47(2) ?
C35 H35A . 0.97 ?
C35 H35B . 0.97 ?
N1' C2' . 1.37(2) yes
N1' C6' . 1.34(2) yes
C2' N3' . 1.31(2) yes
C2' C2'1 . 1.50(2) ?
N3' C4' . 1.35(2) yes
C4' N4'1 . 1.34(2) yes
C4' C5' . 1.38(2) yes
C5' C6' . 1.35(2) yes
C6' H6' . 0.93 ?
C2'1 H2'1 . 0.96 ?
C2'1 H2'2 . 0.96 ?
C2'1 H2'3 . 0.96 ?
N4'1 H4'1 . 0.86 ?
N4'1 H4'2 . 0.86 ?
O1 C1 . 1.43(2) ?
O1 H1 . 0.82 ?
C1 H1A . 0.96 ?
C1 H1B . 0.96 ?
C1 H1C . 0.96 ?

loop_
_geom_hbond_atom_site_label_D
_geom_hbond_atom_site_label_H
_geom_hbond_atom_site_label_A
_geom_hbond_site_symmetry_A
_geom_hbond_distance_DH
_geom_hbond_distance_HA
_geom_hbond_distance_DA
_geom_hbond_angle_DHA
N4'1 H4'1 N3' 2_655 0.86 2.15 3.00(2) 170
N4'1 H4'2 O1 . 0.86 1.95 2.78(2) 161
O1 H1 OW 3_455 0.82 2.09 2.84(2) 152
OW . I4 . . . 3.660(9) .
N1' . O53 5_666 . . 2.82(2) .

loop_
_geom_torsion_atom_site_label_1
_geom_torsion_atom_site_label_2
_geom_torsion_atom_site_label_3
_geom_torsion_atom_site_label_4
_geom_torsion
S1 C5 C51 C52 77.8(16)
C5 C51 C52 O53 -62.4(18)
C2 N3 C35 C5' 13.0(19)
N3 C35 C5' C4' 71.0(17)
